data_2238488
loop_
_publ_author_name
'Kumar, K. Mahesh'
'Mahabhaleshwaraiah, N. M.'
'Kotresh, O.'
'Roopashree, K. R.'
'Devarajegowda, H. C.'

_publ_section_title
;
 2-Oxo-2-(2-oxo-2<i>H</i>-chromen-3-yl)ethyl pyrrolidine-1-carbodithioate
;
_journal_coeditor_code HB7109
_journal_issue 9
_journal_name_full 'Acta Crystallographica Section E'
_journal_page_first o1382
_journal_paper_doi 10.1107/S1600536813020965
_journal_volume 69
_journal_year 2013
_chemical_formula_iupac 'C16 H15 N O3 S2'
_chemical_formula_moiety 'C16 H15 N O3 S2'
_chemical_formula_sum 'C16 H15 N O3 S2'
_chemical_formula_weight 333.41
_chemical_melting_point 441
_chemical_name_systematic
;
2-Oxo-2-(2-oxo-2<i>H</i>-chromen-3-yl)ethyl pyrrolidine-1-carbodithioate
;
_space_group_IT_number 2
_symmetry_cell_setting triclinic
_symmetry_space_group_name_Hall '-P 1'
_symmetry_space_group_name_H-M 'P -1'
_atom_sites_solution_hydrogens geom
_atom_sites_solution_primary direct
_atom_sites_solution_secondary difmap
_audit_creation_method SHELXL-97
_cell_angle_alpha 106.4150(10)
_cell_angle_beta 100.8820(10)
_cell_angle_gamma 94.8540(10)
_cell_formula_units_Z 4
_cell_length_a 9.7158(2)
_cell_length_b 12.5040(2)
_cell_length_c 13.5925(2)
_cell_measurement_reflns_used 5420
_cell_measurement_temperature 296(2)
_cell_measurement_theta_max 25.00
_cell_measurement_theta_min 1.72
_cell_volume 1538.74(5)
_computing_cell_refinement 'SAINT (Bruker, 2001)'
_computing_data_collection 'SMART (Bruker, 2001)'
_computing_data_reduction 'SAINT (Bruker, 2001)'
_computing_molecular_graphics 'ORTEP-3 for Windows (Farrugia, 2012)'
_computing_publication_material 'SHELXL97 (Sheldrick, 2008)'
_computing_structure_refinement 'SHELXL97 (Sheldrick, 2008)'
_computing_structure_solution 'SHELXS97 (Sheldrick, 2008)'
_diffrn_ambient_temperature 296(2)
_diffrn_measured_fraction_theta_full 0.999
_diffrn_measured_fraction_theta_max 0.999
_diffrn_measurement_device_type 'Bruker SMART CCD'
_diffrn_measurement_method '\w and \f scans'
_diffrn_radiation_monochromator graphite
_diffrn_radiation_source 'fine-focus sealed tube'
_diffrn_radiation_type MoK\a
_diffrn_radiation_wavelength 0.71073
_diffrn_reflns_av_R_equivalents 0.0226
_diffrn_reflns_av_sigmaI/netI 0.0192
_diffrn_reflns_limit_h_max 11
_diffrn_reflns_limit_h_min -11
_diffrn_reflns_limit_k_max 14
_diffrn_reflns_limit_k_min -14
_diffrn_reflns_limit_l_max 16
_diffrn_reflns_limit_l_min -16
_diffrn_reflns_number 21575
_diffrn_reflns_theta_full 25.00
_diffrn_reflns_theta_max 25.00
_diffrn_reflns_theta_min 1.72
_exptl_absorpt_coefficient_mu 0.357
_exptl_absorpt_correction_T_max 1.0000
_exptl_absorpt_correction_T_min 0.7700
_exptl_absorpt_correction_type multi-scan
_exptl_absorpt_process_details '(SADABS; Bruker, 2001)'
_exptl_crystal_colour colourless
_exptl_crystal_density_diffrn 1.439
_exptl_crystal_density_method 'not measured'
_exptl_crystal_description Plate
_exptl_crystal_F_000 696
_exptl_crystal_size_max 0.24
_exptl_crystal_size_mid 0.20
_exptl_crystal_size_min 0.12
_refine_diff_density_max 0.339
_refine_diff_density_min -0.378
_refine_ls_extinction_method none
_refine_ls_goodness_of_fit_ref 1.086
_refine_ls_hydrogen_treatment constr
_refine_ls_matrix_type full
_refine_ls_number_parameters 397
_refine_ls_number_reflns 5420
_refine_ls_number_restraints 0
_refine_ls_restrained_S_all 1.086
_refine_ls_R_factor_all 0.0480
_refine_ls_R_factor_gt 0.0388
_refine_ls_shift/su_max 0.001
_refine_ls_shift/su_mean 0.000
_refine_ls_structure_factor_coef Fsqd
_refine_ls_weighting_details 'calc w=1/[\s^2^(Fo^2^)+(0.0528P)^2^+0.3725P] where P=(Fo^2^+2Fc^2^)/3'
_refine_ls_weighting_scheme calc
_refine_ls_wR_factor_gt 0.1040
_refine_ls_wR_factor_ref 0.1090
_reflns_number_gt 4477
_reflns_number_total 5420
_reflns_threshold_expression I>2\s(I)
_cod_data_source_file hb7109.cif
_cod_data_source_block I
_cod_database_code 2238488
_cod_database_fobs_code 2238488

loop_
_symmetry_equiv_pos_as_xyz
'x, y, z'
'-x, -y, -z'

loop_
_atom_site_type_symbol
_atom_site_label
_atom_site_fract_x
_atom_site_fract_y
_atom_site_fract_z
_atom_site_U_iso_or_equiv
_atom_site_adp_type
_atom_site_calc_flag
_atom_site_refinement_flags
_atom_site_occupancy
_atom_site_symmetry_multiplicity
S S1B 0.46924(6) 0.77672(4) 0.81900(5) 0.05885(16) Uani d . 1 1
S S2B 0.72066(6) 0.92077(6) 0.98610(5) 0.07162(19) Uani d . 1 1
O O3B 0.74479(16) 0.48705(12) 1.07902(11) 0.0598(4) Uani d . 1 1
O O4B 0.6049(2) 0.61413(15) 1.07471(13) 0.0813(5) Uani d . 1 1
O O5B 0.68855(18) 0.62686(13) 0.78589(12) 0.0704(4) Uani d . 1 1
N N6B 0.55263(15) 0.98720(12) 0.84624(12) 0.0455(4) Uani d . 1 1
C C7B 0.6776(2) 0.55533(17) 1.02806(16) 0.0566(5) Uani d . 1 1
C C8B 0.7036(2) 0.54840(15) 0.92381(15) 0.0470(4) Uani d . 1 1
C C9B 0.7859(2) 0.47448(15) 0.88210(15) 0.0474(4) Uani d . 1 1
H H9B 0.8008 0.4702 0.8156 0.057 Uiso calc R 1 1
C C10B 0.85098(19) 0.40263(15) 0.93565(15) 0.0461(4) Uani d . 1 1
C C11B 0.8291(2) 0.41211(16) 1.03604(15) 0.0502(5) Uani d . 1 1
C C12B 0.8900(2) 0.34839(19) 1.09553(18) 0.0627(6) Uani d . 1 1
H H12B 0.8739 0.3559 1.1623 0.075 Uiso calc R 1 1
C C13B 0.9745(2) 0.27392(19) 1.05399(19) 0.0652(6) Uani d . 1 1
H H13B 1.0165 0.2304 1.0931 0.078 Uiso calc R 1 1
C C14B 0.9988(2) 0.26217(17) 0.95419(18) 0.0612(5) Uani d . 1 1
H H14B 1.0565 0.2110 0.9272 0.073 Uiso calc R 1 1
C C15B 0.9378(2) 0.32573(16) 0.89536(16) 0.0549(5) Uani d . 1 1
H H15B 0.9543 0.3176 0.8286 0.066 Uiso calc R 1 1
C C16B 0.6446(2) 0.62295(15) 0.86268(16) 0.0513(5) Uani d . 1 1
C C17B 0.5292(3) 0.68791(18) 0.89563(19) 0.0650(6) Uani d . 1 1
H H17A 0.5630 0.7342 0.9683 0.078 Uiso calc R 1 1
H H17B 0.4489 0.6347 0.8928 0.078 Uiso calc R 1 1
C C18B 0.58542(19) 0.90472(16) 0.88551(15) 0.0464(4) Uani d . 1 1
C C19B 0.4308(2) 0.97956(16) 0.76104(17) 0.0568(5) Uani d . 1 1
H H19A 0.3446 0.9454 0.7730 0.068 Uiso calc R 1 1
H H19B 0.4458 0.9359 0.6936 0.068 Uiso calc R 1 1
C C20B 0.4238(3) 1.10145(19) 0.7655(2) 0.0776(7) Uani d . 1 1
H H20A 0.3921 1.1074 0.6954 0.093 Uiso calc R 1 1
H H20B 0.3588 1.1328 0.8082 0.093 Uiso calc R 1 1
C C21B 0.5699(3) 1.16160(18) 0.8132(2) 0.0697(6) Uani d . 1 1
H H21A 0.5687 1.2402 0.8496 0.084 Uiso calc R 1 1
H H21B 0.6245 1.1574 0.7597 0.084 Uiso calc R 1 1
C C22B 0.6319(2) 1.10183(16) 0.88939(17) 0.0573(5) Uani d . 1 1
H H22A 0.7323 1.1007 0.8926 0.069 Uiso calc R 1 1
H H22B 0.6185 1.1381 0.9594 0.069 Uiso calc R 1 1
S S1A -0.04479(6) 0.82131(5) 0.38879(5) 0.06212(17) Uani d . 1 1
S S2A 0.26976(7) 0.90519(6) 0.46861(6) 0.0836(2) Uani d . 1 1
O O3A 0.24069(18) 0.53930(13) 0.65250(11) 0.0711(4) Uani d . 1 1
O O4A 0.1038(2) 0.66877(16) 0.64994(13) 0.0907(6) Uani d . 1 1
O O5A 0.0825(2) 0.61136(15) 0.32787(13) 0.0935(6) Uani d . 1 1
N N6A 0.09101(16) 0.98182(13) 0.34318(13) 0.0503(4) Uani d . 1 1
C C7A 0.1645(3) 0.60259(19) 0.59960(17) 0.0620(5) Uani d . 1 1
C C8A 0.1661(2) 0.57919(16) 0.48808(15) 0.0512(5) Uani d . 1 1
C C9A 0.2381(2) 0.49904(15) 0.44312(15) 0.0518(5) Uani d . 1 1
H H9A 0.2358 0.4836 0.3717 0.062 Uiso calc R 1 1
C C10A 0.3180(2) 0.43666(15) 0.50018(16) 0.0507(5) Uani d . 1 1
C C11A 0.3162(2) 0.45940(17) 0.60620(16) 0.0585(5) Uani d . 1 1
C C12A 0.3893(3) 0.4023(2) 0.6678(2) 0.0774(7) Uani d . 1 1
H H12A 0.3854 0.4167 0.7381 0.093 Uiso calc R 1 1
C C13A 0.4674(3) 0.3242(2) 0.6226(2) 0.0787(7) Uani d . 1 1
H H13A 0.5183 0.2861 0.6634 0.094 Uiso calc R 1 1
C C14A 0.4726(3) 0.30032(18) 0.5179(2) 0.0698(6) Uani d . 1 1
H H14A 0.5268 0.2470 0.4891 0.084 Uiso calc R 1 1
C C15A 0.3977(2) 0.35547(16) 0.45664(18) 0.0598(5) Uani d . 1 1
H H15A 0.4001 0.3387 0.3859 0.072 Uiso calc R 1 1
C C16A 0.0888(2) 0.64165(17) 0.42166(16) 0.0582(5) Uani d . 1 1
C C17A 0.0179(3) 0.73924(18) 0.47142(18) 0.0632(6) Uani d . 1 1
H H17C 0.0847 0.7885 0.5333 0.076 Uiso calc R 1 1
H H17D -0.0616 0.7101 0.4948 0.076 Uiso calc R 1 1
C C18A 0.1125(2) 0.91016(16) 0.39811(16) 0.0524(5) Uani d . 1 1
C C19A -0.0455(2) 0.99070(17) 0.28054(16) 0.0546(5) Uani d . 1 1
H H19C -0.1066 1.0253 0.3253 0.065 Uiso calc R 1 1
H H19D -0.0935 0.9172 0.2351 0.065 Uiso calc R 1 1
C C20A -0.0040(3) 1.0652(2) 0.2166(2) 0.0765(7) Uani d . 1 1
H H20C 0.0106 1.0197 0.1497 0.092 Uiso calc R 1 1
H H20D -0.0773 1.1107 0.2035 0.092 Uiso calc R 1 1
C C21A 0.1297(2) 1.1377(2) 0.2816(2) 0.0690(6) Uani d . 1 1
H H21C 0.1099 1.2057 0.3291 0.083 Uiso calc R 1 1
H H21D 0.1877 1.1587 0.2373 0.083 Uiso calc R 1 1
C C22A 0.2031(2) 1.06729(19) 0.3421(2) 0.0672(6) Uani d . 1 1
H H22C 0.2740 1.0322 0.3078 0.081 Uiso calc R 1 1
H H22D 0.2489 1.1131 0.4132 0.081 Uiso calc R 1 1

loop_
_atom_site_aniso_label
_atom_site_aniso_U_11
_atom_site_aniso_U_22
_atom_site_aniso_U_33
_atom_site_aniso_U_12
_atom_site_aniso_U_13
_atom_site_aniso_U_23
S1B 0.0681(3) 0.0498(3) 0.0632(4) 0.0148(2) 0.0129(3) 0.0236(2)
S2B 0.0666(4) 0.0952(4) 0.0564(4) 0.0269(3) -0.0002(3) 0.0330(3)
O3B 0.0772(9) 0.0722(9) 0.0451(8) 0.0197(7) 0.0246(7) 0.0319(7)
O4B 0.1223(14) 0.0904(11) 0.0576(10) 0.0506(11) 0.0490(10) 0.0349(9)
O5B 0.1029(12) 0.0805(10) 0.0563(9) 0.0452(9) 0.0402(9) 0.0419(8)
N6B 0.0439(8) 0.0489(8) 0.0451(9) 0.0114(6) 0.0063(7) 0.0177(7)
C7B 0.0768(14) 0.0566(11) 0.0469(12) 0.0160(10) 0.0236(10) 0.0238(10)
C8B 0.0619(11) 0.0454(10) 0.0391(10) 0.0085(8) 0.0164(9) 0.0181(8)
C9B 0.0622(11) 0.0472(10) 0.0358(10) 0.0058(8) 0.0132(8) 0.0168(8)
C10B 0.0550(10) 0.0449(9) 0.0404(10) 0.0045(8) 0.0087(8) 0.0180(8)
C11B 0.0556(11) 0.0541(11) 0.0460(11) 0.0041(9) 0.0133(9) 0.0233(9)
C12B 0.0713(13) 0.0773(14) 0.0518(13) 0.0088(11) 0.0137(10) 0.0398(11)
C13B 0.0685(13) 0.0698(14) 0.0658(15) 0.0113(11) 0.0043(11) 0.0407(12)
C14B 0.0667(13) 0.0572(12) 0.0635(14) 0.0165(10) 0.0085(11) 0.0260(11)
C15B 0.0667(12) 0.0539(11) 0.0458(12) 0.0113(9) 0.0098(9) 0.0191(9)
C16B 0.0695(12) 0.0454(10) 0.0445(11) 0.0122(9) 0.0195(10) 0.0168(9)
C17B 0.0857(15) 0.0598(12) 0.0717(15) 0.0276(11) 0.0369(12) 0.0374(11)
C18B 0.0490(10) 0.0569(11) 0.0417(10) 0.0206(8) 0.0177(8) 0.0195(9)
C19B 0.0535(11) 0.0582(11) 0.0579(13) 0.0092(9) -0.0022(9) 0.0259(10)
C20B 0.0760(15) 0.0692(14) 0.0923(19) 0.0148(12) -0.0030(13) 0.0449(14)
C21B 0.0829(16) 0.0533(12) 0.0761(16) 0.0101(11) 0.0146(13) 0.0267(11)
C22B 0.0589(12) 0.0525(11) 0.0567(13) 0.0043(9) 0.0088(10) 0.0146(10)
S1A 0.0642(3) 0.0604(3) 0.0718(4) 0.0186(2) 0.0199(3) 0.0301(3)
S2A 0.0641(4) 0.1074(5) 0.0888(5) 0.0289(3) 0.0023(3) 0.0495(4)
O3A 0.1042(12) 0.0781(10) 0.0399(8) 0.0224(9) 0.0178(8) 0.0279(8)
O4A 0.1331(16) 0.1087(14) 0.0493(10) 0.0566(12) 0.0395(10) 0.0302(10)
O5A 0.1646(18) 0.0908(12) 0.0433(10) 0.0714(12) 0.0306(10) 0.0290(9)
N6A 0.0475(8) 0.0547(9) 0.0514(10) 0.0140(7) 0.0102(7) 0.0191(8)
C7A 0.0842(15) 0.0650(13) 0.0432(12) 0.0146(11) 0.0165(11) 0.0240(10)
C8A 0.0678(12) 0.0491(10) 0.0382(11) 0.0061(9) 0.0128(9) 0.0161(9)
C9A 0.0715(13) 0.0500(10) 0.0363(10) 0.0061(9) 0.0115(9) 0.0183(9)
C10A 0.0598(11) 0.0456(10) 0.0464(11) -0.0001(8) 0.0059(9) 0.0195(9)
C11A 0.0740(13) 0.0546(11) 0.0458(12) 0.0018(10) 0.0046(10) 0.0216(10)
C12A 0.1071(19) 0.0735(15) 0.0520(14) 0.0074(14) -0.0004(13) 0.0332(12)
C13A 0.0972(18) 0.0650(14) 0.0736(18) 0.0093(13) -0.0082(14) 0.0393(13)
C14A 0.0748(14) 0.0555(12) 0.0796(18) 0.0122(10) 0.0044(12) 0.0292(12)
C15A 0.0723(13) 0.0510(11) 0.0575(13) 0.0070(10) 0.0085(11) 0.0233(10)
C16A 0.0842(15) 0.0558(11) 0.0418(12) 0.0196(10) 0.0203(10) 0.0192(9)
C17A 0.0853(15) 0.0601(12) 0.0555(13) 0.0197(11) 0.0271(11) 0.0256(11)
C18A 0.0589(11) 0.0550(11) 0.0463(11) 0.0226(9) 0.0147(9) 0.0142(9)
C19A 0.0530(11) 0.0556(11) 0.0536(12) 0.0135(9) 0.0046(9) 0.0175(10)
C20A 0.0835(16) 0.0745(15) 0.0727(17) 0.0067(12) 0.0010(13) 0.0364(13)
C21A 0.0718(14) 0.0744(14) 0.0741(16) 0.0134(11) 0.0256(12) 0.0365(13)
C22A 0.0547(12) 0.0714(14) 0.0800(17) 0.0060(10) 0.0163(11) 0.0301(12)

loop_
_atom_type_symbol
_atom_type_description
_atom_type_scat_dispersion_real
_atom_type_scat_dispersion_imag
_atom_type_scat_source
C C 0.0033 0.0016 'International Tables Vol C Tables 4.2.6.8 and 6.1.1.4'
H H 0.0000 0.0000 'International Tables Vol C Tables 4.2.6.8 and 6.1.1.4'
N N 0.0061 0.0033 'International Tables Vol C Tables 4.2.6.8 and 6.1.1.4'
O O 0.0106 0.0060 'International Tables Vol C Tables 4.2.6.8 and 6.1.1.4'
S S 0.1246 0.1234 'International Tables Vol C Tables 4.2.6.8 and 6.1.1.4'

loop_
_geom_angle_atom_site_label_1
_geom_angle_atom_site_label_2
_geom_angle_atom_site_label_3
_geom_angle
C18B S1B C17B 102.01(11)
C11B O3B C7B 123.64(15)
C18B N6B C19B 125.64(16)
C18B N6B C22B 122.64(16)
C19B N6B C22B 111.60(14)
O4B C7B O3B 115.83(18)
O4B C7B C8B 127.55(19)
O3B C7B C8B 116.62(17)
C9B C8B C7B 119.33(17)
C9B C8B C16B 118.46(16)
C7B C8B C16B 122.20(17)
C8B C9B C10B 122.74(17)
C8B C9B H9B 118.6
C10B C9B H9B 118.6
C11B C10B C15B 118.09(17)
C11B C10B C9B 117.53(17)
C15B C10B C9B 124.36(17)
O3B C11B C12B 117.76(18)
O3B C11B C10B 120.10(16)
C12B C11B C10B 122.14(19)
C13B C12B C11B 118.4(2)
C13B C12B H12B 120.8
C11B C12B H12B 120.8
C12B C13B C14B 121.07(19)
C12B C13B H13B 119.5
C14B C13B H13B 119.5
C15B C14B C13B 120.3(2)
C15B C14B H14B 119.9
C13B C14B H14B 119.9
C14B C15B C10B 120.04(19)
C14B C15B H15B 120.0
C10B C15B H15B 120.0
O5B C16B C8B 118.99(17)
O5B C16B C17B 121.65(18)
C8B C16B C17B 119.33(17)
C16B C17B S1B 115.66(15)
C16B C17B H17A 108.4
S1B C17B H17A 108.4
C16B C17B H17B 108.4
S1B C17B H17B 108.4
H17A C17B H17B 107.4
N6B C18B S2B 123.21(15)
N6B C18B S1B 112.52(14)
S2B C18B S1B 124.27(11)
N6B C19B C20B 103.42(16)
N6B C19B H19A 111.1
C20B C19B H19A 111.1
N6B C19B H19B 111.1
C20B C19B H19B 111.1
H19A C19B H19B 109.0
C21B C20B C19B 105.75(17)
C21B C20B H20A 110.6
C19B C20B H20A 110.6
C21B C20B H20B 110.6
C19B C20B H20B 110.6
H20A C20B H20B 108.7
C20B C21B C22B 105.07(18)
C20B C21B H21A 110.7
C22B C21B H21A 110.7
C20B C21B H21B 110.7
C22B C21B H21B 110.7
H21A C21B H21B 108.8
N6B C22B C21B 104.04(16)
N6B C22B H22A 110.9
C21B C22B H22A 110.9
N6B C22B H22B 110.9
C21B C22B H22B 110.9
H22A C22B H22B 109.0
C18A S1A C17A 101.77(10)
C11A O3A C7A 123.44(16)
C18A N6A C22A 123.09(17)
C18A N6A C19A 125.71(17)
C22A N6A C19A 111.15(16)
O4A C7A O3A 116.01(19)
O4A C7A C8A 127.7(2)
O3A C7A C8A 116.33(19)
C9A C8A C7A 119.63(18)
C9A C8A C16A 118.44(17)
C7A C8A C16A 121.92(18)
C8A C9A C10A 122.76(18)
C8A C9A H9A 118.6
C10A C9A H9A 118.6
C11A C10A C15A 118.51(19)
C11A C10A C9A 117.30(19)
C15A C10A C9A 124.19(19)
O3A C11A C12A 118.0(2)
O3A C11A C10A 120.50(18)
C12A C11A C10A 121.5(2)
C13A C12A C11A 118.2(2)
C13A C12A H12A 120.9
C11A C12A H12A 120.9
C12A C13A C14A 121.7(2)
C12A C13A H13A 119.1
C14A C13A H13A 119.1
C15A C14A C13A 119.8(2)
C15A C14A H14A 120.1
C13A C14A H14A 120.1
C14A C15A C10A 120.2(2)
C14A C15A H15A 119.9
C10A C15A H15A 119.9
O5A C16A C8A 118.90(18)
O5A C16A C17A 121.16(19)
C8A C16A C17A 119.93(17)
C16A C17A S1A 115.49(15)
C16A C17A H17C 108.4
S1A C17A H17C 108.4
C16A C17A H17D 108.4
S1A C17A H17D 108.4
H17C C17A H17D 107.5
N6A C18A S2A 123.39(16)
N6A C18A S1A 112.74(14)
S2A C18A S1A 123.87(12)
N6A C19A C20A 103.19(17)
N6A C19A H19C 111.1
C20A C19A H19C 111.1
N6A C19A H19D 111.1
C20A C19A H19D 111.1
H19C C19A H19D 109.1
C21A C20A C19A 105.50(19)
C21A C20A H20C 110.6
C19A C20A H20C 110.6
C21A C20A H20D 110.6
C19A C20A H20D 110.6
H20C C20A H20D 108.8
C20A C21A C22A 105.23(18)
C20A C21A H21C 110.7
C22A C21A H21C 110.7
C20A C21A H21D 110.7
C22A C21A H21D 110.7
H21C C21A H21D 108.8
N6A C22A C21A 105.22(17)
N6A C22A H22C 110.7
C21A C22A H22C 110.7
N6A C22A H22D 110.7
C21A C22A H22D 110.7
H22C C22A H22D 108.8

loop_
_geom_bond_atom_site_label_1
_geom_bond_atom_site_label_2
_geom_bond_distance
S1B C18B 1.773(2)
S1B C17B 1.787(2)
S2B C18B 1.6608(19)
O3B C11B 1.375(2)
O3B C7B 1.376(2)
O4B C7B 1.198(2)
O5B C16B 1.211(2)
N6B C18B 1.324(2)
N6B C19B 1.467(2)
N6B C22B 1.469(2)
C7B C8B 1.466(3)
C8B C9B 1.348(3)
C8B C16B 1.495(3)
C9B C10B 1.424(2)
C9B H9B 0.9300
C10B C11B 1.394(3)
C10B C15B 1.396(3)
C11B C12B 1.379(3)
C12B C13B 1.367(3)
C12B H12B 0.9300
C13B C14B 1.390(3)
C13B H13B 0.9300
C14B C15B 1.372(3)
C14B H14B 0.9300
C15B H15B 0.9300
C16B C17B 1.502(3)
C17B H17A 0.9700
C17B H17B 0.9700
C19B C20B 1.516(3)
C19B H19A 0.9700
C19B H19B 0.9700
C20B C21B 1.483(3)
C20B H20A 0.9700
C20B H20B 0.9700
C21B C22B 1.507(3)
C21B H21A 0.9700
C21B H21B 0.9700
C22B H22A 0.9700
C22B H22B 0.9700
S1A C18A 1.774(2)
S1A C17A 1.785(2)
S2A C18A 1.659(2)
O3A C11A 1.370(3)
O3A C7A 1.382(2)
O4A C7A 1.190(3)
O5A C16A 1.211(2)
N6A C18A 1.325(2)
N6A C22A 1.465(3)
N6A C19A 1.466(2)
C7A C8A 1.464(3)
C8A C9A 1.342(3)
C8A C16A 1.494(3)
C9A C10A 1.425(3)
C9A H9A 0.9300
C10A C11A 1.392(3)
C10A C15A 1.395(3)
C11A C12A 1.383(3)
C12A C13A 1.368(4)
C12A H12A 0.9300
C13A C14A 1.381(4)
C13A H13A 0.9300
C14A C15A 1.371(3)
C14A H14A 0.9300
C15A H15A 0.9300
C16A C17A 1.507(3)
C17A H17C 0.9700
C17A H17D 0.9700
C19A C20A 1.520(3)
C19A H19C 0.9700
C19A H19D 0.9700
C20A C21A 1.485(3)
C20A H20C 0.9700
C20A H20D 0.9700
C21A C22A 1.501(3)
C21A H21C 0.9700
C21A H21D 0.9700
C22A H22C 0.9700
C22A H22D 0.9700

loop_
_geom_hbond_atom_site_label_D
_geom_hbond_atom_site_label_H
_geom_hbond_atom_site_label_A
_geom_hbond_site_symmetry_A
_geom_hbond_distance_DH
_geom_hbond_distance_HA
_geom_hbond_distance_DA
_geom_hbond_angle_DHA
C9A H9A O5B 2_666 0.93 2.48 3.307(2) 149
C15A H15A O5B 2_666 0.93 2.50 3.319(3) 147
C9B H9B O5A 2_666 0.93 2.46 3.288(3) 149
C15B H15B O5A 2_666 0.93 2.50 3.319(3) 146
C17B H17B O3B 2_667 0.97 2.47 3.432(3) 170

loop_
_geom_torsion_atom_site_label_1
_geom_torsion_atom_site_label_2
_geom_torsion_atom_site_label_3
_geom_torsion_atom_site_label_4
_geom_torsion
C11B O3B C7B O4B 178.2(2)
C11B O3B C7B C8B -2.1(3)
O4B C7B C8B C9B -178.1(2)
O3B C7B C8B C9B 2.3(3)
O4B C7B C8B C16B 3.5(4)
O3B C7B C8B C16B -176.11(17)
C7B C8B C9B C10B -0.7(3)
C16B C8B C9B C10B 177.76(17)
C8B C9B C10B C11B -1.1(3)
C8B C9B C10B C15B -179.45(19)
C7B O3B C11B C12B -179.84(18)
C7B O3B C11B C10B 0.3(3)
C15B C10B C11B O3B 179.76(17)
C9B C10B C11B O3B 1.3(3)
C15B C10B C11B C12B 0.0(3)
C9B C10B C11B C12B -178.46(18)
O3B C11B C12B C13B -179.70(19)
C10B C11B C12B C13B 0.1(3)
C11B C12B C13B C14B -0.1(3)
C12B C13B C14B C15B 0.1(3)
C13B C14B C15B C10B 0.0(3)
C11B C10B C15B C14B 0.0(3)
C9B C10B C15B C14B 178.29(18)
C9B C8B C16B O5B -10.7(3)
C7B C8B C16B O5B 167.7(2)
C9B C8B C16B C17B 167.16(19)
C7B C8B C16B C17B -14.4(3)
O5B C16B C17B S1B -3.5(3)
C8B C16B C17B S1B 178.68(15)
C18B S1B C17B C16B -89.01(19)
C19B N6B C18B S2B -176.91(15)
C22B N6B C18B S2B -1.1(3)
C19B N6B C18B S1B 3.0(2)
C22B N6B C18B S1B 178.87(14)
C17B S1B C18B N6B -175.02(14)
C17B S1B C18B S2B 4.90(15)
C18B N6B C19B C20B 167.00(19)
C22B N6B C19B C20B -9.2(2)
N6B C19B C20B C21B 25.7(3)
C19B C20B C21B C22B -32.7(3)
C18B N6B C22B C21B 173.23(18)
C19B N6B C22B C21B -10.4(2)
C20B C21B C22B N6B 26.3(2)
C11A O3A C7A O4A 179.9(2)
C11A O3A C7A C8A 0.8(3)
O4A C7A C8A C9A -178.3(2)
O3A C7A C8A C9A 0.6(3)
O4A C7A C8A C16A 1.3(4)
O3A C7A C8A C16A -179.78(18)
C7A C8A C9A C10A -1.9(3)
C16A C8A C9A C10A 178.45(18)
C8A C9A C10A C11A 1.8(3)
C8A C9A C10A C15A -177.80(19)
C7A O3A C11A C12A 179.4(2)
C7A O3A C11A C10A -0.9(3)
C15A C10A C11A O3A 179.27(18)
C9A C10A C11A O3A -0.4(3)
C15A C10A C11A C12A -1.0(3)
C9A C10A C11A C12A 179.3(2)
O3A C11A C12A C13A -178.6(2)
C10A C11A C12A C13A 1.7(4)
C11A C12A C13A C14A -1.1(4)
C12A C13A C14A C15A -0.2(4)
C13A C14A C15A C10A 0.9(3)
C11A C10A C15A C14A -0.3(3)
C9A C10A C15A C14A 179.32(19)
C9A C8A C16A O5A 6.7(3)
C7A C8A C16A O5A -172.9(2)
C9A C8A C16A C17A -174.44(19)
C7A C8A C16A C17A 6.0(3)
O5A C16A C17A S1A -11.3(3)
C8A C16A C17A S1A 169.88(16)
C18A S1A C17A C16A -80.90(19)
C22A N6A C18A S2A -2.4(3)
C19A N6A C18A S2A -179.34(15)
C22A N6A C18A S1A 177.18(16)
C19A N6A C18A S1A 0.2(2)
C17A S1A C18A N6A -178.87(15)
C17A S1A C18A S2A 0.69(16)
C18A N6A C19A C20A -167.79(19)
C22A N6A C19A C20A 15.0(2)
N6A C19A C20A C21A -28.4(2)
C19A C20A C21A C22A 31.4(3)
C18A N6A C22A C21A -173.35(19)
C19A N6A C22A C21A 4.0(2)
C20A C21A C22A N6A -21.9(3)
